data_4027912
loop_
_publ_author_name
'Tao Xie'
'Shu-Zhen Hu'
'Chuan-Feng Chen'

_publ_section_title
;
 Triptycene-Derived Homooxacalixarene Analogues: Synthesis, Structures,
 and Complexation with Fullerenes C60 and C70
;
_journal_name_full 'Journal of Organic Chemistry'
_journal_page_first 981
_journal_page_last 987
_journal_paper_doi 10.1021/jo302459m
_journal_volume 78
_journal_year 2013
_chemical_formula_moiety 'C72 H72 O6'
_chemical_formula_sum 'C72 H72 O6'
_chemical_formula_weight 1033.30
_chemical_name_systematic
; 
 ? 
;
_space_group_IT_number 2
_symmetry_cell_setting triclinic
_symmetry_space_group_name_Hall '-P 1'
_symmetry_space_group_name_H-M 'P -1'
_atom_sites_solution_hydrogens geom
_atom_sites_solution_primary direct
_atom_sites_solution_secondary difmap
_audit_creation_method SHELXL-97
_cell_angle_alpha 81.15(3)
_cell_angle_beta 88.58(3)
_cell_angle_gamma 74.64(3)
_cell_formula_units_Z 2
_cell_length_a 12.299(3)
_cell_length_b 16.054(3)
_cell_length_c 17.763(4)
_cell_measurement_reflns_used 10855
_cell_measurement_temperature 173(2)
_cell_measurement_theta_max 27.4747
_cell_measurement_theta_min 1.6268
_cell_volume 3341.3(14)
_computing_cell_refinement 'CrystalClear (Rigaku Inc., 2008)'
_computing_data_collection 'CrystalClear (Rigaku Inc., 2008)'
_computing_data_reduction 'CrystalClear (Rigaku Inc., 2008)'
_computing_molecular_graphics
;
 Mercury: visualization and analysis of crystal structures, C. F. Macrae,
 P. R. Edgington, P. McCabe, E. Pidcock, G. P. Shields, R. Taylor,
 M. Towler and J. van de Streek, J. Appl. Cryst., 39, 453-457, 2006.
;
_computing_publication_material 'SHELX-97 (Sheldrick, 2008)'
_computing_structure_refinement 'SHELX-97 (Sheldrick, 2008)'
_computing_structure_solution 'SHELX-97 (Sheldrick, 2008)'
_diffrn_ambient_temperature 173(2)
_diffrn_detector_area_resol_mean 28.5714
_diffrn_measured_fraction_theta_full 0.994
_diffrn_measured_fraction_theta_max 0.994
_diffrn_measurement_device_type 'MM007HF + CCD (Saturn724+)'
_diffrn_measurement_method '\w scans at fixed \c = 45\%'
_diffrn_radiation_monochromator Confocal
_diffrn_radiation_source 'Rotating Anode'
_diffrn_radiation_type MoK\a
_diffrn_radiation_wavelength 0.71073
_diffrn_reflns_av_R_equivalents 0.0563
_diffrn_reflns_av_sigmaI/netI 0.0683
_diffrn_reflns_limit_h_max 15
_diffrn_reflns_limit_h_min -15
_diffrn_reflns_limit_k_max 20
_diffrn_reflns_limit_k_min -19
_diffrn_reflns_limit_l_max 23
_diffrn_reflns_limit_l_min -23
_diffrn_reflns_number 43959
_diffrn_reflns_theta_full 27.48
_diffrn_reflns_theta_max 27.48
_diffrn_reflns_theta_min 1.16
_exptl_absorpt_coefficient_mu 0.064
_exptl_absorpt_correction_T_max 1.0000
_exptl_absorpt_correction_T_min 0.7861
_exptl_absorpt_correction_type multi-scan
_exptl_absorpt_process_details 'CrystalClear (Rigaku Inc., 2008)'
_exptl_crystal_colour Colorless
_exptl_crystal_density_diffrn 1.027
_exptl_crystal_description plate
_exptl_crystal_F_000 1104
_exptl_crystal_size_max 0.35
_exptl_crystal_size_mid 0.31
_exptl_crystal_size_min 0.15
_platon_squeeze_details
;
;
_refine_diff_density_max 0.658
_refine_diff_density_min -0.269
_refine_diff_density_rms 0.065
_refine_ls_extinction_method none
_refine_ls_goodness_of_fit_ref 1.039
_refine_ls_hydrogen_treatment constr
_refine_ls_matrix_type full
_refine_ls_number_parameters 769
_refine_ls_number_reflns 15246
_refine_ls_number_restraints 132
_refine_ls_restrained_S_all 1.037
_refine_ls_R_factor_all 0.1092
_refine_ls_R_factor_gt 0.0840
_refine_ls_shift/su_max 0.004
_refine_ls_shift/su_mean 0.000
_refine_ls_structure_factor_coef Fsqd
_refine_ls_weighting_details 'calc w=1/[\s^2^(Fo^2^)+(0.1209P)^2^+2.0372P] where P=(Fo^2^+2Fc^2^)/3'
_refine_ls_weighting_scheme calc
_refine_ls_wR_factor_gt 0.2302
_refine_ls_wR_factor_ref 0.2483
_reflns_number_gt 10727
_reflns_number_total 15246
_reflns_threshold_expression >2sigma(I)
_cod_data_source_file jo302459m_si_003.cif
_cod_data_source_block a
_cod_original_cell_volume 3341.2(12)
_cod_database_code 4027912

loop_
_symmetry_equiv_pos_as_xyz
'x, y, z'
'-x, -y, -z'

loop_
_atom_site_label
_atom_site_type_symbol
_atom_site_fract_x
_atom_site_fract_y
_atom_site_fract_z
_atom_site_U_iso_or_equiv
_atom_site_adp_type
_atom_site_occupancy
_atom_site_symmetry_multiplicity
_atom_site_calc_flag
_atom_site_refinement_flags
_atom_site_disorder_assembly
_atom_site_disorder_group
O1 O 0.43113(17) 0.53088(13) 0.19294(10) 0.0412(5) Uani 1 1 d . . .
O2 O 0.70731(17) 0.01103(11) 0.40489(10) 0.0372(4) Uani 1 1 d . . .
O3 O 0.4567(2) 0.01680(13) 0.35635(12) 0.0525(6) Uani 1 1 d . B .
O4 O 0.40507(16) -0.04285(13) 0.18133(11) 0.0420(5) Uani 1 1 d . . .
O5 O 0.23162(15) 0.46339(11) -0.09645(10) 0.0328(4) Uani 1 1 d . . .
O6 O 0.32078(16) 0.44665(11) 0.05779(11) 0.0372(4) Uani 1 1 d . D .
C1 C 0.4850(2) 0.48633(16) 0.25956(14) 0.0334(5) Uani 1 1 d . . .
C2 C 0.4301(2) 0.50698(17) 0.32555(15) 0.0366(6) Uani 1 1 d . . .
H2 H 0.3595 0.5497 0.3224 0.044 Uiso 1 1 calc R . .
C3 C 0.4768(2) 0.46596(16) 0.39676(15) 0.0353(6) Uani 1 1 d . . .
H3 H 0.4378 0.4802 0.4418 0.042 Uiso 1 1 calc R . .
C4 C 0.5808(2) 0.40399(15) 0.40155(13) 0.0294(5) Uani 1 1 d . . .
C5 C 0.6358(2) 0.38328(14) 0.33384(13) 0.0281(5) Uani 1 1 d . . .
C6 C 0.5888(2) 0.42363(15) 0.26229(14) 0.0302(5) Uani 1 1 d . . .
H6 H 0.6263 0.4089 0.2169 0.036 Uiso 1 1 calc R . .
C7 C 0.6456(2) 0.35329(15) 0.47281(14) 0.0333(5) Uani 1 1 d . . .
H7 H 0.6065 0.3690 0.5207 0.040 Uiso 1 1 calc R . .
C8 C 0.7624(2) 0.36803(15) 0.46733(14) 0.0339(6) Uani 1 1 d . . .
C9 C 0.8173(3) 0.39679(18) 0.52113(17) 0.0445(7) Uani 1 1 d . . .
H9 H 0.7812 0.4105 0.5673 0.053 Uiso 1 1 calc R . .
C10 C 0.9251(3) 0.4054(2) 0.5071(2) 0.0546(8) Uani 1 1 d . . .
H10 H 0.9631 0.4245 0.5442 0.065 Uiso 1 1 calc R . .
C11 C 0.9785(3) 0.3866(2) 0.4398(2) 0.0545(8) Uani 1 1 d . . .
H11 H 1.0524 0.3934 0.4308 0.065 Uiso 1 1 calc R . .
C12 C 0.9237(3) 0.35768(18) 0.38543(18) 0.0444(7) Uani 1 1 d . . .
H12 H 0.9598 0.3455 0.3390 0.053 Uiso 1 1 calc R . .
C13 C 0.8175(2) 0.34678(15) 0.39888(15) 0.0326(5) Uani 1 1 d . . .
C14 C 0.7460(2) 0.31312(15) 0.34862(14) 0.0296(5) Uani 1 1 d . . .
H14 H 0.7847 0.2976 0.3005 0.036 Uiso 1 1 calc R . .
C15 C 0.7154(2) 0.23540(15) 0.39708(13) 0.0298(5) Uani 1 1 d . . .
C16 C 0.7315(2) 0.15275(15) 0.37906(13) 0.0300(5) Uani 1 1 d . . .
H16 H 0.7661 0.1385 0.3327 0.036 Uiso 1 1 calc R . .
C17 C 0.6960(2) 0.08987(15) 0.43006(14) 0.0306(5) Uani 1 1 d . . .
C18 C 0.6506(2) 0.10862(16) 0.49958(14) 0.0360(6) Uani 1 1 d . . .
H18 H 0.6323 0.0643 0.5355 0.043 Uiso 1 1 calc R . .
C19 C 0.6321(2) 0.19363(16) 0.51610(14) 0.0344(6) Uani 1 1 d . . .
H19 H 0.5978 0.2079 0.5626 0.041 Uiso 1 1 calc R . .
C20 C 0.6632(2) 0.25653(16) 0.46539(14) 0.0328(5) Uani 1 1 d . . .
C21 C 0.6537(3) -0.05009(17) 0.44689(16) 0.0416(6) Uani 1 1 d . . .
H21A H 0.5865 -0.0186 0.4728 0.050 Uiso 1 1 calc R . .
H21B H 0.7064 -0.0898 0.4861 0.050 Uiso 1 1 calc R . .
C22 C 0.6192(2) -0.10156(16) 0.39269(14) 0.0351(6) Uani 1 1 d . . .
C23 C 0.5213(2) -0.06667(17) 0.34800(15) 0.0383(6) Uani 1 1 d . . .
C24 C 0.4845(3) -0.11613(19) 0.30181(16) 0.0423(6) Uani 1 1 d . . .
C25 C 0.5482(3) -0.20066(18) 0.29807(15) 0.0390(6) Uani 1 1 d . . .
H25 H 0.5233 -0.2341 0.2658 0.047 Uiso 1 1 calc R . .
C26 C 0.6481(2) -0.23798(16) 0.34046(14) 0.0346(6) Uani 1 1 d . . .
C27 C 0.6805(2) -0.18714(16) 0.38761(14) 0.0341(5) Uani 1 1 d . . .
H27 H 0.7473 -0.2117 0.4178 0.041 Uiso 1 1 calc R . .
C28 C 0.7204(3) -0.33124(18) 0.33696(18) 0.0495(8) Uani 1 1 d . . .
C29 C 0.6697(5) -0.3785(3) 0.2846(2) 0.0805(13) Uani 1 1 d . . .
H29A H 0.6586 -0.3444 0.2334 0.121 Uiso 1 1 calc R . .
H29B H 0.5969 -0.3851 0.3045 0.121 Uiso 1 1 calc R . .
H29C H 0.7209 -0.4363 0.2824 0.121 Uiso 1 1 calc R . .
C30 C 0.8357(4) -0.3244(3) 0.3021(3) 0.0858(13) Uani 1 1 d . . .
H30C H 0.8760 -0.3006 0.3368 0.129 Uiso 1 1 calc R . .
H30A H 0.8227 -0.2856 0.2530 0.129 Uiso 1 1 calc R . .
H30B H 0.8810 -0.3826 0.2945 0.129 Uiso 1 1 calc R . .
C31 C 0.7423(5) -0.3844(3) 0.4152(2) 0.0911(16) Uani 1 1 d . . .
H31A H 0.6703 -0.3845 0.4402 0.137 Uiso 1 1 calc R . .
H31C H 0.7868 -0.3589 0.4456 0.137 Uiso 1 1 calc R . .
H31B H 0.7840 -0.4446 0.4109 0.137 Uiso 1 1 calc R . .
C32 C 0.4733(3) 0.08581(18) 0.29686(19) 0.0520(8) Uani 1 1 d D . .
H32A H 0.4659 0.0695 0.2461 0.062 Uiso 1 1 calc R A 1
H32B H 0.5500 0.0935 0.3018 0.062 Uiso 1 1 calc R A 1
C33 C 0.3865(4) 0.1700(3) 0.3043(3) 0.0530(13) Uani 0.790(9) 1 d PDU B 1
H33A H 0.3106 0.1596 0.3069 0.064 Uiso 0.790(9) 1 calc PR B 1
H33B H 0.3881 0.2135 0.2587 0.064 Uiso 0.790(9) 1 calc PR B 1
C34 C 0.4078(4) 0.2063(3) 0.3752(2) 0.0556(13) Uani 0.790(9) 1 d PDU B 1
H34B H 0.4826 0.2188 0.3715 0.067 Uiso 0.790(9) 1 calc PR B 1
H34A H 0.4095 0.1616 0.4206 0.067 Uiso 0.790(9) 1 calc PR B 1
C35 C 0.3177(6) 0.2898(5) 0.3855(6) 0.078(2) Uani 0.790(9) 1 d PDU B 1
H35C H 0.3322 0.3086 0.4333 0.117 Uiso 0.790(9) 1 calc PR B 1
H35A H 0.2432 0.2783 0.3870 0.117 Uiso 0.790(9) 1 calc PR B 1
H35B H 0.3200 0.3358 0.3427 0.117 Uiso 0.790(9) 1 calc PR B 1
C33' C 0.4418(16) 0.1712(10) 0.3318(13) 0.076(6) Uani 0.210(9) 1 d PDU B 2
H33D H 0.4883 0.1630 0.3784 0.091 Uiso 0.210(9) 1 calc PR B 2
H33C H 0.4599 0.2184 0.2951 0.091 Uiso 0.210(9) 1 calc PR B 2
C34' C 0.3169(15) 0.1994(13) 0.3521(12) 0.077(6) Uani 0.210(9) 1 d PDU B 2
H34D H 0.2998 0.1511 0.3880 0.092 Uiso 0.210(9) 1 calc PR B 2
H34C H 0.2716 0.2066 0.3051 0.092 Uiso 0.210(9) 1 calc PR B 2
C35' C 0.277(3) 0.284(2) 0.388(3) 0.083(8) Uani 0.210(9) 1 d PDU B 2
H35F H 0.3171 0.2765 0.4360 0.125 Uiso 0.210(9) 1 calc PR B 2
H35D H 0.1957 0.2955 0.3965 0.125 Uiso 0.210(9) 1 calc PR B 2
H35E H 0.2924 0.3325 0.3527 0.125 Uiso 0.210(9) 1 calc PR B 2
C36 C 0.3775(3) -0.0801(2) 0.25553(18) 0.0537(8) Uani 1 1 d . . .
H36A H 0.3410 -0.1274 0.2514 0.064 Uiso 1 1 calc R . .
H36B H 0.3244 -0.0349 0.2803 0.064 Uiso 1 1 calc R . .
C37 C 0.3166(2) 0.00421(17) 0.13278(15) 0.0354(6) Uani 1 1 d . . .
C38 C 0.2046(2) 0.01184(18) 0.14890(15) 0.0379(6) Uani 1 1 d . . .
H38 H 0.1838 -0.0167 0.1958 0.045 Uiso 1 1 calc R . .
C39 C 0.1217(2) 0.06188(17) 0.09589(15) 0.0343(5) Uani 1 1 d . . .
H39 H 0.0443 0.0674 0.1066 0.041 Uiso 1 1 calc R . .
C40 C 0.1524(2) 0.10351(15) 0.02761(13) 0.0273(5) Uani 1 1 d . . .
C41 C 0.2665(2) 0.09483(15) 0.01252(13) 0.0271(5) Uani 1 1 d . . .
C42 C 0.3488(2) 0.04562(15) 0.06429(14) 0.0298(5) Uani 1 1 d . . .
H42 H 0.4262 0.0399 0.0536 0.036 Uiso 1 1 calc R . .
C43 C 0.0740(2) 0.15981(15) -0.03712(14) 0.0290(5) Uani 1 1 d . . .
H43 H -0.0076 0.1660 -0.0259 0.035 Uiso 1 1 calc R . .
C44 C 0.1119(2) 0.11625(15) -0.10744(14) 0.0299(5) Uani 1 1 d . . .
C45 C 0.0463(2) 0.08842(16) -0.15451(16) 0.0379(6) Uani 1 1 d . . .
H45 H -0.0312 0.0940 -0.1442 0.045 Uiso 1 1 calc R . .
C46 C 0.0950(3) 0.0519(2) -0.21749(17) 0.0481(7) Uani 1 1 d . . .
H46 H 0.0502 0.0326 -0.2504 0.058 Uiso 1 1 calc R . .
C47 C 0.2069(3) 0.04343(18) -0.23248(16) 0.0448(7) Uani 1 1 d . . .
H47 H 0.2384 0.0183 -0.2758 0.054 Uiso 1 1 calc R . .
C48 C 0.2754(3) 0.07070(16) -0.18589(15) 0.0362(6) Uani 1 1 d . . .
H48 H 0.3530 0.0641 -0.1965 0.043 Uiso 1 1 calc R . .
C49 C 0.2271(2) 0.10783(14) -0.12332(13) 0.0276(5) Uani 1 1 d . . .
C50 C 0.2870(2) 0.14283(14) -0.06576(13) 0.0269(5) Uani 1 1 d . . .
H50 H 0.3687 0.1364 -0.0767 0.032 Uiso 1 1 calc R . .
C51 C 0.21884(19) 0.23823(14) -0.06702(12) 0.0253(5) Uani 1 1 d . . .
C52 C 0.2596(2) 0.31039(15) -0.08153(12) 0.0260(5) Uani 1 1 d . . .
H52 H 0.3376 0.3041 -0.0905 0.031 Uiso 1 1 calc R . .
C53 C 0.1854(2) 0.39370(15) -0.08301(13) 0.0286(5) Uani 1 1 d . . .
C54 C 0.0707(2) 0.40279(16) -0.07241(15) 0.0327(5) Uani 1 1 d . . .
H54 H 0.0198 0.4593 -0.0761 0.039 Uiso 1 1 calc R . .
C55 C 0.0305(2) 0.32835(16) -0.05630(14) 0.0314(5) Uani 1 1 d . . .
H55 H -0.0476 0.3346 -0.0478 0.038 Uiso 1 1 calc R . .
C56 C 0.1029(2) 0.24625(15) -0.05264(13) 0.0283(5) Uani 1 1 d . . .
C57 C 0.1740(2) 0.53943(16) -0.06441(16) 0.0353(6) Uani 1 1 d . . .
H57A H 0.1236 0.5235 -0.0236 0.042 Uiso 1 1 calc R . .
H57B H 0.1272 0.5833 -0.1043 0.042 Uiso 1 1 calc R . .
C58 C 0.2588(2) 0.57750(15) -0.03225(14) 0.0285(5) Uani 1 1 d . . .
C59 C 0.3285(2) 0.53030(14) 0.02918(13) 0.0281(5) Uani 1 1 d . . .
C60 C 0.4084(2) 0.56413(16) 0.05863(14) 0.0314(5) Uani 1 1 d . . .
C61 C 0.4149(2) 0.64809(16) 0.02725(15) 0.0333(5) Uani 1 1 d . . .
H61 H 0.4695 0.6714 0.0471 0.040 Uiso 1 1 calc R . .
C62 C 0.3434(2) 0.69888(15) -0.03245(15) 0.0314(5) Uani 1 1 d . . .
C63 C 0.2679(2) 0.66101(15) -0.06178(14) 0.0285(5) Uani 1 1 d . . .
H63 H 0.2205 0.6932 -0.1036 0.034 Uiso 1 1 calc R . .
C64 C 0.3472(3) 0.79203(17) -0.06586(18) 0.0421(6) Uani 1 1 d . . .
C65 C 0.2327(3) 0.8555(2) -0.0540(2) 0.0602(9) Uani 1 1 d . . .
H65C H 0.2324 0.9145 -0.0788 0.090 Uiso 1 1 calc R . .
H65B H 0.2200 0.8558 0.0006 0.090 Uiso 1 1 calc R . .
H65A H 0.1726 0.8369 -0.0763 0.090 Uiso 1 1 calc R . .
C66 C 0.4366(4) 0.8217(3) -0.0267(4) 0.0957(17) Uani 1 1 d . . .
H66C H 0.4304 0.8834 -0.0460 0.144 Uiso 1 1 calc R . .
H66B H 0.5118 0.7864 -0.0375 0.144 Uiso 1 1 calc R . .
H66A H 0.4250 0.8145 0.0284 0.144 Uiso 1 1 calc R . .
C67 C 0.3662(5) 0.7973(3) -0.1516(3) 0.0876(15) Uani 1 1 d . . .
H67B H 0.4412 0.7605 -0.1608 0.131 Uiso 1 1 calc R . .
H67C H 0.3608 0.8580 -0.1740 0.131 Uiso 1 1 calc R . .
H67A H 0.3088 0.7768 -0.1750 0.131 Uiso 1 1 calc R . .
C68 C 0.2499(3) 0.4410(2) 0.12246(19) 0.0516(8) Uani 1 1 d D . .
H68A H 0.1830 0.4920 0.1173 0.062 Uiso 1 1 calc R C 1
H68B H 0.2917 0.4397 0.1697 0.062 Uiso 1 1 calc R C 1
C69 C 0.2131(4) 0.3552(3) 0.1253(2) 0.0512(12) Uani 0.756(8) 1 d PDU D 1
H69A H 0.1795 0.3549 0.0753 0.061 Uiso 0.756(8) 1 calc PR D 1
H69B H 0.2807 0.3048 0.1340 0.061 Uiso 0.756(8) 1 calc PR D 1
C70 C 0.1278(4) 0.3437(3) 0.1876(3) 0.0527(12) Uani 0.756(8) 1 d PDU D 1
H70A H 0.0620 0.3956 0.1810 0.063 Uiso 0.756(8) 1 calc PR D 1
H70B H 0.1629 0.3397 0.2381 0.063 Uiso 0.756(8) 1 calc PR D 1
C71 C 0.0879(6) 0.2611(4) 0.1851(4) 0.0741(17) Uani 0.756(8) 1 d PDU D 1
H71C H 0.0359 0.2545 0.2269 0.111 Uiso 0.756(8) 1 calc PR D 1
H71B H 0.1532 0.2099 0.1904 0.111 Uiso 0.756(8) 1 calc PR D 1
H71A H 0.0492 0.2665 0.1363 0.111 Uiso 0.756(8) 1 calc PR D 1
C69' C 0.287(2) 0.3565(8) 0.1782(10) 0.099(6) Uani 0.244(8) 1 d PDU D 2
H69C H 0.2510 0.3622 0.2281 0.119 Uiso 0.244(8) 1 calc PR D 2
H69D H 0.3704 0.3386 0.1857 0.119 Uiso 0.244(8) 1 calc PR D 2
C70' C 0.2479(19) 0.2918(17) 0.1384(15) 0.106(6) Uani 0.244(8) 1 d PDU D 2
H70C H 0.2946 0.2321 0.1574 0.127 Uiso 0.244(8) 1 calc PR D 2
H70D H 0.2615 0.3041 0.0832 0.127 Uiso 0.244(8) 1 calc PR D 2
C71' C 0.1234(19) 0.293(2) 0.1494(18) 0.123(8) Uani 0.244(8) 1 d PDU D 2
H71E H 0.1144 0.2592 0.1988 0.185 Uiso 0.244(8) 1 calc PR D 2
H71D H 0.0980 0.2678 0.1085 0.185 Uiso 0.244(8) 1 calc PR D 2
H71F H 0.0781 0.3538 0.1478 0.185 Uiso 0.244(8) 1 calc PR D 2
C72 C 0.4854(2) 0.51307(18) 0.12229(14) 0.0359(6) Uani 1 1 d . . .
H72A H 0.5021 0.4498 0.1194 0.043 Uiso 1 1 calc R . .
H72B H 0.5573 0.5300 0.1190 0.043 Uiso 1 1 calc R . .

loop_
_atom_site_aniso_label
_atom_site_aniso_U_11
_atom_site_aniso_U_22
_atom_site_aniso_U_33
_atom_site_aniso_U_23
_atom_site_aniso_U_13
_atom_site_aniso_U_12
O1 0.0418(11) 0.0435(11) 0.0292(9) -0.0038(8) -0.0019(8) 0.0038(8)
O2 0.0523(12) 0.0267(9) 0.0341(9) -0.0052(7) 0.0053(8) -0.0129(8)
O3 0.0591(14) 0.0378(11) 0.0489(12) 0.0067(9) 0.0133(10) -0.0010(10)
O4 0.0372(10) 0.0491(11) 0.0349(10) 0.0090(8) -0.0032(8) -0.0116(9)
O5 0.0378(10) 0.0273(8) 0.0357(9) -0.0067(7) 0.0042(8) -0.0119(7)
O6 0.0434(11) 0.0268(9) 0.0392(10) 0.0023(7) 0.0048(8) -0.0101(8)
C1 0.0388(14) 0.0293(12) 0.0303(12) -0.0034(9) -0.0037(10) -0.0061(10)
C2 0.0345(14) 0.0360(13) 0.0359(13) -0.0059(10) 0.0016(11) -0.0032(11)
C3 0.0408(15) 0.0304(12) 0.0325(12) -0.0071(10) 0.0022(11) -0.0047(11)
C4 0.0387(14) 0.0231(11) 0.0258(11) -0.0034(9) -0.0030(10) -0.0067(10)
C5 0.0333(13) 0.0217(10) 0.0291(11) -0.0031(9) -0.0010(10) -0.0073(9)
C6 0.0355(13) 0.0261(11) 0.0275(11) -0.0038(9) 0.0011(10) -0.0057(10)
C7 0.0473(15) 0.0248(11) 0.0260(11) -0.0049(9) -0.0008(11) -0.0058(11)
C8 0.0458(15) 0.0201(11) 0.0328(12) -0.0021(9) -0.0062(11) -0.0041(10)
C9 0.0568(19) 0.0320(14) 0.0415(15) -0.0057(11) -0.0104(13) -0.0055(13)
C10 0.060(2) 0.0438(17) 0.062(2) -0.0148(15) -0.0174(17) -0.0114(15)
C11 0.0464(18) 0.0501(18) 0.069(2) -0.0118(16) -0.0099(16) -0.0142(14)
C12 0.0447(16) 0.0349(14) 0.0521(17) -0.0063(12) -0.0021(13) -0.0082(12)
C13 0.0354(14) 0.0231(11) 0.0364(13) -0.0010(9) -0.0037(11) -0.0046(10)
C14 0.0358(13) 0.0233(11) 0.0278(11) -0.0036(9) 0.0015(10) -0.0045(9)
C15 0.0368(13) 0.0250(11) 0.0265(11) -0.0016(9) -0.0022(10) -0.0074(10)
C16 0.0380(14) 0.0269(11) 0.0234(11) -0.0031(9) 0.0003(10) -0.0060(10)
C17 0.0393(14) 0.0213(11) 0.0299(12) -0.0044(9) -0.0032(10) -0.0054(10)
C18 0.0495(16) 0.0282(12) 0.0301(12) -0.0001(9) 0.0013(11) -0.0126(11)
C19 0.0474(15) 0.0278(12) 0.0245(11) -0.0032(9) 0.0015(11) -0.0047(11)
C20 0.0432(15) 0.0275(12) 0.0270(11) -0.0040(9) -0.0026(10) -0.0078(10)
C21 0.0584(18) 0.0310(13) 0.0381(14) -0.0026(11) 0.0031(13) -0.0181(12)
C22 0.0473(16) 0.0269(12) 0.0306(12) 0.0029(9) 0.0016(11) -0.0130(11)
C23 0.0436(15) 0.0301(13) 0.0369(13) 0.0066(10) 0.0048(12) -0.0096(11)
C24 0.0452(16) 0.0446(15) 0.0354(14) 0.0094(11) -0.0006(12) -0.0176(13)
C25 0.0515(17) 0.0420(14) 0.0293(12) 0.0020(11) -0.0050(11) -0.0259(13)
C26 0.0495(16) 0.0240(11) 0.0311(12) 0.0018(9) -0.0002(11) -0.0141(11)
C27 0.0427(15) 0.0281(12) 0.0296(12) 0.0011(9) -0.0051(11) -0.0088(11)
C28 0.073(2) 0.0289(13) 0.0460(16) -0.0027(12) -0.0024(15) -0.0132(14)
C29 0.134(4) 0.050(2) 0.065(2) -0.0180(18) 0.003(3) -0.032(2)
C30 0.092(3) 0.068(3) 0.094(3) -0.017(2) 0.010(3) -0.012(2)
C31 0.150(5) 0.043(2) 0.061(2) 0.0009(17) -0.005(3) 0.004(2)
C32 0.064(2) 0.0348(15) 0.0482(17) 0.0082(12) 0.0036(15) -0.0067(14)
C33 0.052(3) 0.042(2) 0.058(3) 0.0030(18) -0.003(2) -0.0060(18)
C34 0.055(3) 0.049(2) 0.055(2) 0.0017(18) -0.002(2) -0.0055(19)
C35 0.066(4) 0.078(4) 0.084(4) -0.026(3) -0.007(4) 0.000(3)
C33' 0.078(8) 0.070(8) 0.070(8) -0.004(6) -0.007(7) -0.006(6)
C34' 0.079(8) 0.075(8) 0.069(8) -0.009(6) 0.001(6) -0.007(6)
C35' 0.084(14) 0.076(12) 0.085(12) -0.015(10) 0.010(12) -0.012(10)
C36 0.0464(18) 0.068(2) 0.0423(16) 0.0150(15) -0.0038(13) -0.0202(16)
C37 0.0334(14) 0.0364(13) 0.0347(13) 0.0029(10) -0.0016(11) -0.0110(11)
C38 0.0370(14) 0.0428(14) 0.0337(13) 0.0043(11) 0.0008(11) -0.0159(12)
C39 0.0309(13) 0.0358(13) 0.0378(13) -0.0025(10) 0.0021(11) -0.0134(10)
C40 0.0286(12) 0.0256(11) 0.0292(11) -0.0022(9) 0.0001(9) -0.0108(9)
C41 0.0315(12) 0.0232(10) 0.0276(11) -0.0033(8) 0.0008(9) -0.0096(9)
C42 0.0292(12) 0.0308(12) 0.0298(11) -0.0020(9) 0.0019(10) -0.0106(10)
C43 0.0267(12) 0.0289(12) 0.0320(12) -0.0013(9) 0.0017(10) -0.0103(9)
C44 0.0385(14) 0.0219(11) 0.0295(11) 0.0010(9) -0.0029(10) -0.0111(10)
C45 0.0439(15) 0.0293(12) 0.0413(14) 0.0002(10) -0.0063(12) -0.0137(11)
C46 0.067(2) 0.0436(16) 0.0383(15) -0.0064(12) -0.0089(14) -0.0224(15)
C47 0.069(2) 0.0370(14) 0.0318(13) -0.0100(11) 0.0023(13) -0.0175(14)
C48 0.0467(16) 0.0300(12) 0.0321(12) -0.0031(10) 0.0062(11) -0.0117(11)
C49 0.0367(13) 0.0227(10) 0.0233(10) -0.0010(8) -0.0010(9) -0.0093(9)
C50 0.0282(12) 0.0248(11) 0.0269(11) -0.0008(9) 0.0007(9) -0.0074(9)
C51 0.0268(12) 0.0264(11) 0.0223(10) -0.0019(8) -0.0015(9) -0.0071(9)
C52 0.0269(12) 0.0278(11) 0.0228(10) -0.0014(8) -0.0009(9) -0.0078(9)
C53 0.0343(13) 0.0258(11) 0.0283(11) -0.0033(9) -0.0014(10) -0.0128(10)
C54 0.0312(13) 0.0257(11) 0.0393(13) -0.0043(10) -0.0036(11) -0.0043(10)
C55 0.0287(12) 0.0297(12) 0.0358(13) -0.0062(10) -0.0007(10) -0.0071(10)
C56 0.0314(12) 0.0264(11) 0.0270(11) -0.0028(9) -0.0025(9) -0.0082(9)
C57 0.0333(13) 0.0261(12) 0.0460(14) -0.0070(10) -0.0034(11) -0.0059(10)
C58 0.0294(12) 0.0230(11) 0.0328(12) -0.0056(9) 0.0008(10) -0.0054(9)
C59 0.0312(12) 0.0222(11) 0.0282(11) -0.0004(9) 0.0018(10) -0.0048(9)
C60 0.0334(13) 0.0298(12) 0.0298(12) -0.0044(9) 0.0010(10) -0.0063(10)
C61 0.0309(13) 0.0329(12) 0.0387(13) -0.0089(10) -0.0007(11) -0.0105(10)
C62 0.0322(13) 0.0232(11) 0.0389(13) -0.0022(9) 0.0017(10) -0.0088(9)
C63 0.0290(12) 0.0235(11) 0.0309(11) 0.0001(9) -0.0040(9) -0.0055(9)
C64 0.0427(16) 0.0289(13) 0.0553(17) 0.0037(12) -0.0012(13) -0.0161(11)
C65 0.066(2) 0.0336(15) 0.081(2) -0.0043(15) 0.0050(19) -0.0147(15)
C66 0.078(3) 0.055(2) 0.156(5) 0.015(3) -0.032(3) -0.036(2)
C67 0.124(4) 0.054(2) 0.083(3) 0.004(2) 0.039(3) -0.031(2)
C68 0.0500(18) 0.0481(17) 0.0511(18) 0.0029(14) 0.0105(15) -0.0099(14)
C69 0.066(3) 0.048(2) 0.043(2) -0.0017(17) 0.0026(19) -0.023(2)
C70 0.060(3) 0.052(2) 0.049(2) -0.0026(18) 0.0026(19) -0.023(2)
C71 0.087(4) 0.072(3) 0.073(4) -0.007(3) 0.012(3) -0.042(3)
C69' 0.112(9) 0.096(9) 0.098(9) -0.017(7) 0.007(7) -0.043(7)
C70' 0.115(9) 0.102(9) 0.103(8) -0.016(7) 0.003(7) -0.033(7)
C71' 0.119(13) 0.140(14) 0.111(13) -0.013(12) -0.004(11) -0.037(12)
C72 0.0364(14) 0.0375(13) 0.0311(12) -0.0061(10) 0.0007(11) -0.0045(11)

loop_
_atom_type_symbol
_atom_type_description
_atom_type_scat_dispersion_real
_atom_type_scat_dispersion_imag
_atom_type_scat_source
C C 0.0033 0.0016 'International Tables Vol C Tables 4.2.6.8 and 6.1.1.4'
H H 0.0000 0.0000 'International Tables Vol C Tables 4.2.6.8 and 6.1.1.4'
O O 0.0106 0.0060 'International Tables Vol C Tables 4.2.6.8 and 6.1.1.4'

loop_
_geom_angle_atom_site_label_1
_geom_angle_atom_site_label_2
_geom_angle_atom_site_label_3
_geom_angle
C1 O1 C72 118.2(2)
C17 O2 C21 118.3(2)
C23 O3 C32 114.2(2)
C37 O4 C36 117.4(2)
C53 O5 C57 116.16(19)
C59 O6 C68 115.1(2)
O1 C1 C2 115.7(2)
O1 C1 C6 123.4(2)
C2 C1 C6 120.9(2)
C1 C2 C3 120.9(2)
C1 C2 H2 119.6
C3 C2 H2 119.6
C4 C3 C2 119.7(2)
C4 C3 H3 120.1
C2 C3 H3 120.1
C3 C4 C5 118.9(2)
C3 C4 C7 127.7(2)
C5 C4 C7 113.4(2)
C6 C5 C4 121.6(2)
C6 C5 C14 125.9(2)
C4 C5 C14 112.5(2)
C1 C6 C5 118.0(2)
C1 C6 H6 121.0
C5 C6 H6 121.0
C4 C7 C8 107.0(2)
C4 C7 C20 105.30(19)
C8 C7 C20 105.2(2)
C4 C7 H7 112.9
C8 C7 H7 112.9
C20 C7 H7 112.9
C9 C8 C13 119.9(3)
C9 C8 C7 127.1(3)
C13 C8 C7 113.0(2)
C10 C9 C8 119.4(3)
C10 C9 H9 120.3
C8 C9 H9 120.3
C9 C10 C11 121.1(3)
C9 C10 H10 119.4
C11 C10 H10 119.4
C10 C11 C12 119.8(3)
C10 C11 H11 120.1
C12 C11 H11 120.1
C13 C12 C11 120.1(3)
C13 C12 H12 120.0
C11 C12 H12 120.0
C12 C13 C8 119.7(3)
C12 C13 C14 128.1(2)
C8 C13 C14 112.2(2)
C5 C14 C13 106.50(19)
C5 C14 C15 105.3(2)
C13 C14 C15 106.81(19)
C5 C14 H14 112.6
C13 C14 H14 112.6
C15 C14 H14 112.6
C16 C15 C20 120.4(2)
C16 C15 C14 127.0(2)
C20 C15 C14 112.7(2)
C15 C16 C17 119.1(2)
C15 C16 H16 120.5
C17 C16 H16 120.5
O2 C17 C18 123.9(2)
O2 C17 C16 115.2(2)
C18 C17 C16 120.9(2)
C17 C18 C19 119.1(2)
C17 C18 H18 120.4
C19 C18 H18 120.4
C20 C19 C18 120.3(2)
C20 C19 H19 119.9
C18 C19 H19 119.9
C19 C20 C15 120.1(2)
C19 C20 C7 127.3(2)
C15 C20 C7 112.6(2)
O2 C21 C22 108.6(2)
O2 C21 H21A 110.0
C22 C21 H21A 110.0
O2 C21 H21B 110.0
C22 C21 H21B 110.0
H21A C21 H21B 108.3
C23 C22 C27 117.7(2)
C23 C22 C21 120.7(2)
C27 C22 C21 121.5(2)
C24 C23 O3 121.0(3)
C24 C23 C22 121.1(3)
O3 C23 C22 117.7(3)
C23 C24 C25 119.3(3)
C23 C24 C36 121.4(3)
C25 C24 C36 119.3(3)
C24 C25 C26 121.8(3)
C24 C25 H25 119.1
C26 C25 H25 119.1
C27 C26 C25 117.1(2)
C27 C26 C28 120.1(3)
C25 C26 C28 122.8(2)
C26 C27 C22 122.9(3)
C26 C27 H27 118.5
C22 C27 H27 118.5
C31 C28 C29 110.2(3)
C31 C28 C26 111.4(3)
C29 C28 C26 112.9(3)
C31 C28 C30 108.3(4)
C29 C28 C30 106.2(3)
C26 C28 C30 107.6(3)
C28 C29 H29A 109.5
C28 C29 H29B 109.5
H29A C29 H29B 109.5
C28 C29 H29C 109.5
H29A C29 H29C 109.5
H29B C29 H29C 109.5
C28 C30 H30C 109.5
C28 C30 H30A 109.5
H30C C30 H30A 109.5
C28 C30 H30B 109.5
H30C C30 H30B 109.5
H30A C30 H30B 109.5
C28 C31 H31A 109.5
C28 C31 H31C 109.5
H31A C31 H31C 109.5
C28 C31 H31B 109.5
H31A C31 H31B 109.5
H31C C31 H31B 109.5
O3 C32 C33 109.4(3)
O3 C32 C33' 106.5(9)
C33 C32 C33' 32.4(7)
O3 C32 H32A 109.8
C33 C32 H32A 109.8
C33' C32 H32A 135.9
O3 C32 H32B 109.8
C33 C32 H32B 109.8
C33' C32 H32B 81.3
H32A C32 H32B 108.2
C32 C33 C34 111.6(4)
C32 C33 H33A 109.3
C34 C33 H33A 109.3
C32 C33 H33B 109.3
C34 C33 H33B 109.3
H33A C33 H33B 108.0
C33 C34 C35 112.4(5)
C33 C34 H34B 109.1
C35 C34 H34B 109.1
C33 C34 H34A 109.1
C35 C34 H34A 109.1
H34B C34 H34A 107.9
C34' C33' C32 113.1(13)
C34' C33' H33D 109.0
C32 C33' H33D 109.0
C34' C33' H33C 109.0
C32 C33' H33C 109.0
H33D C33' H33C 107.8
C33' C34' C35' 117.2(19)
C33' C34' H34D 108.0
C35' C34' H34D 108.0
C33' C34' H34C 108.0
C35' C34' H34C 108.0
H34D C34' H34C 107.2
C34' C35' H35F 109.5
C34' C35' H35D 109.5
H35F C35' H35D 109.5
C34' C35' H35E 109.5
H35F C35' H35E 109.5
H35D C35' H35E 109.5
O4 C36 C24 108.2(2)
O4 C36 H36A 110.1
C24 C36 H36A 110.1
O4 C36 H36B 110.1
C24 C36 H36B 110.1
H36A C36 H36B 108.4
C38 C37 O4 124.3(2)
C38 C37 C42 121.1(2)
O4 C37 C42 114.6(2)
C37 C38 C39 119.6(2)
C37 C38 H38 120.2
C39 C38 H38 120.2
C40 C39 C38 120.0(2)
C40 C39 H39 120.0
C38 C39 H39 120.0
C39 C40 C41 119.4(2)
C39 C40 C43 127.3(2)
C41 C40 C43 113.3(2)
C42 C41 C40 121.0(2)
C42 C41 C50 125.7(2)
C40 C41 C50 113.3(2)
C41 C42 C37 118.9(2)
C41 C42 H42 120.5
C37 C42 H42 120.5
C56 C43 C44 105.27(19)
C56 C43 C40 106.94(19)
C44 C43 C40 105.16(19)
C56 C43 H43 112.9
C44 C43 H43 112.9
C40 C43 H43 112.9
C45 C44 C49 120.0(2)
C45 C44 C43 127.1(2)
C49 C44 C43 112.8(2)
C44 C45 C46 119.2(3)
C44 C45 H45 120.4
C46 C45 H45 120.4
C47 C46 C45 120.6(3)
C47 C46 H46 119.7
C45 C46 H46 119.7
C46 C47 C48 121.6(3)
C46 C47 H47 119.2
C48 C47 H47 119.2
C47 C48 C49 118.1(3)
C47 C48 H48 121.0
C49 C48 H48 121.0
C48 C49 C44 120.6(2)
C48 C49 C50 126.3(2)
C44 C49 C50 113.2(2)
C49 C50 C41 105.65(18)
C49 C50 C51 105.08(18)
C41 C50 C51 105.50(19)
C49 C50 H50 113.3
C41 C50 H50 113.3
C51 C50 H50 113.3
C52 C51 C56 121.0(2)
C52 C51 C50 126.4(2)
C56 C51 C50 112.6(2)
C51 C52 C53 119.5(2)
C51 C52 H52 120.2
C53 C52 H52 120.2
O5 C53 C54 123.1(2)
O5 C53 C52 116.8(2)
C54 C53 C52 120.1(2)
C53 C54 C55 119.7(2)
C53 C54 H54 120.1
C55 C54 H54 120.1
C56 C55 C54 120.7(2)
C56 C55 H55 119.7
C54 C55 H55 119.7
C55 C56 C51 118.9(2)
C55 C56 C43 127.6(2)
C51 C56 C43 113.5(2)
O5 C57 C58 109.5(2)
O5 C57 H57A 109.8
C58 C57 H57A 109.8
O5 C57 H57B 109.8
C58 C57 H57B 109.8
H57A C57 H57B 108.2
C63 C58 C59 118.6(2)
C63 C58 C57 121.0(2)
C59 C58 C57 120.3(2)
O6 C59 C60 120.4(2)
O6 C59 C58 118.7(2)
C60 C59 C58 120.9(2)
C59 C60 C61 118.6(2)
C59 C60 C72 121.2(2)
C61 C60 C72 120.2(2)
C60 C61 C62 122.2(2)
C60 C61 H61 118.9
C62 C61 H61 118.9
C63 C62 C61 117.1(2)
C63 C62 C64 120.2(2)
C61 C62 C64 122.8(2)
C62 C63 C58 122.6(2)
C62 C63 H63 118.7
C58 C63 H63 118.7
C67 C64 C66 111.3(4)
C67 C64 C62 109.2(3)
C66 C64 C62 112.4(3)
C67 C64 C65 107.7(3)
C66 C64 C65 107.1(3)
C62 C64 C65 109.0(2)
C64 C65 H65C 109.5
C64 C65 H65B 109.5
H65C C65 H65B 109.5
C64 C65 H65A 109.5
H65C C65 H65A 109.5
H65B C65 H65A 109.5
C64 C66 H66C 109.5
C64 C66 H66B 109.5
H66C C66 H66B 109.5
C64 C66 H66A 109.5
H66C C66 H66A 109.5
H66B C66 H66A 109.5
C64 C67 H67B 109.5
C64 C67 H67C 109.5
H67B C67 H67C 109.5
C64 C67 H67A 109.5
H67B C67 H67A 109.5
H67C C67 H67A 109.5
O6 C68 C69' 114.4(10)
O6 C68 C69 107.0(3)
C69' C68 C69 51.4(7)
O6 C68 H68A 110.3
C69' C68 H68A 135.0
C69 C68 H68A 110.3
O6 C68 H68B 110.3
C69' C68 H68B 60.0
C69 C68 H68B 110.3
H68A C68 H68B 108.6
C70 C69 C68 113.2(3)
C70 C69 H69A 108.9
C68 C69 H69A 108.9
C70 C69 H69B 108.9
C68 C69 H69B 108.9
H69A C69 H69B 107.7
C69 C70 C71 111.5(4)
C69 C70 H70A 109.3
C71 C70 H70A 109.3
C69 C70 H70B 109.3
C71 C70 H70B 109.3
H70A C70 H70B 108.0
C68 C69' C70' 102.5(15)
C68 C69' H69C 111.3
C70' C69' H69C 111.3
C68 C69' H69D 111.3
C70' C69' H69D 111.3
H69C C69' H69D 109.2
C69' C70' C71' 115(2)
C69' C70' H70C 108.5
C71' C70' H70C 108.5
C69' C70' H70D 108.5
C71' C70' H70D 108.5
H70C C70' H70D 107.5
C70' C71' H71E 109.5
C70' C71' H71D 109.5
H71E C71' H71D 109.5
C70' C71' H71F 109.5
H71E C71' H71F 109.5
H71D C71' H71F 109.5
O1 C72 C60 108.3(2)
O1 C72 H72A 110.0
C60 C72 H72A 110.0
O1 C72 H72B 110.0
C60 C72 H72B 110.0
H72A C72 H72B 108.4

loop_
_geom_bond_atom_site_label_1
_geom_bond_atom_site_label_2
_geom_bond_distance
O1 C1 1.370(3)
O1 C72 1.439(3)
O2 C17 1.378(3)
O2 C21 1.431(3)
O3 C23 1.393(3)
O3 C32 1.461(4)
O4 C37 1.382(3)
O4 C36 1.433(3)
O5 C53 1.371(3)
O5 C57 1.432(3)
O6 C59 1.388(3)
O6 C68 1.431(4)
C1 C2 1.379(4)
C1 C6 1.397(4)
C2 C3 1.394(4)
C2 H2 0.9500
C3 C4 1.392(4)
C3 H3 0.9500
C4 C5 1.407(3)
C4 C7 1.513(3)
C5 C6 1.398(3)
C5 C14 1.514(3)
C6 H6 0.9500
C7 C8 1.514(4)
C7 C20 1.536(3)
C7 H7 1.0000
C8 C9 1.384(4)
C8 C13 1.421(4)
C9 C10 1.381(5)
C9 H9 0.9500
C10 C11 1.385(5)
C10 H10 0.9500
C11 C12 1.393(4)
C11 H11 0.9500
C12 C13 1.373(4)
C12 H12 0.9500
C13 C14 1.517(4)
C14 C15 1.531(3)
C14 H14 1.0000
C15 C16 1.375(3)
C15 C20 1.404(3)
C16 C17 1.401(3)
C16 H16 0.9500
C17 C18 1.385(4)
C18 C19 1.399(3)
C18 H18 0.9500
C19 C20 1.373(4)
C19 H19 0.9500
C21 C22 1.496(4)
C21 H21A 0.9900
C21 H21B 0.9900
C22 C23 1.396(4)
C22 C27 1.396(4)
C23 C24 1.385(4)
C24 C25 1.387(4)
C24 C36 1.499(4)
C25 C26 1.397(4)
C25 H25 0.9500
C26 C27 1.388(4)
C26 C28 1.535(4)
C27 H27 0.9500
C28 C31 1.506(5)
C28 C29 1.525(5)
C28 C30 1.558(6)
C29 H29A 0.9800
C29 H29B 0.9800
C29 H29C 0.9800
C30 H30C 0.9800
C30 H30A 0.9800
C30 H30B 0.9800
C31 H31A 0.9800
C31 H31C 0.9800
C31 H31B 0.9800
C32 C33 1.506(5)
C32 C33' 1.543(9)
C32 H32A 0.9900
C32 H32B 0.9900
C33 C34 1.522(6)
C33 H33A 0.9900
C33 H33B 0.9900
C34 C35 1.528(6)
C34 H34B 0.9900
C34 H34A 0.9900
C35 H35C 0.9800
C35 H35A 0.9800
C35 H35B 0.9800
C33' C34' 1.532(10)
C33' H33D 0.9900
C33' H33C 0.9900
C34' C35' 1.536(10)
C34' H34D 0.9900
C34' H34C 0.9900
C35' H35F 0.9800
C35' H35D 0.9800
C35' H35E 0.9800
C36 H36A 0.9900
C36 H36B 0.9900
C37 C38 1.377(4)
C37 C42 1.395(3)
C38 C39 1.397(4)
C38 H38 0.9500
C39 C40 1.386(3)
C39 H39 0.9500
C40 C41 1.396(3)
C40 C43 1.530(3)
C41 C42 1.376(3)
C41 C50 1.532(3)
C42 H42 0.9500
C43 C56 1.506(3)
C43 C44 1.528(3)
C43 H43 1.0000
C44 C45 1.374(4)
C44 C49 1.412(4)
C45 C46 1.391(4)
C45 H45 0.9500
C46 C47 1.371(5)
C46 H46 0.9500
C47 C48 1.388(4)
C47 H47 0.9500
C48 C49 1.388(3)
C48 H48 0.9500
C49 C50 1.529(3)
C50 C51 1.536(3)
C50 H50 1.0000
C51 C52 1.367(3)
C51 C56 1.417(3)
C52 C53 1.402(3)
C52 H52 0.9500
C53 C54 1.390(4)
C54 C55 1.398(4)
C54 H54 0.9500
C55 C56 1.375(3)
C55 H55 0.9500
C57 C58 1.504(3)
C57 H57A 0.9900
C57 H57B 0.9900
C58 C63 1.395(3)
C58 C59 1.395(3)
C59 C60 1.389(4)
C60 C61 1.399(4)
C60 C72 1.485(4)
C61 C62 1.401(4)
C61 H61 0.9500
C62 C63 1.387(3)
C62 C64 1.534(3)
C63 H63 0.9500
C64 C67 1.528(5)
C64 C66 1.529(5)
C64 C65 1.535(5)
C65 H65C 0.9800
C65 H65B 0.9800
C65 H65A 0.9800
C66 H66C 0.9800
C66 H66B 0.9800
C66 H66A 0.9800
C67 H67B 0.9800
C67 H67C 0.9800
C67 H67A 0.9800
C68 C69' 1.520(9)
C68 C69 1.553(5)
C68 H68A 0.9900
C68 H68B 0.9900
C69 C70 1.531(5)
C69 H69A 0.9900
C69 H69B 0.9900
C70 C71 1.538(6)
C70 H70A 0.9900
C70 H70B 0.9900
C71 H71C 0.9800
C71 H71B 0.9800
C71 H71A 0.9800
C69' C70' 1.525(10)
C69' H69C 0.9900
C69' H69D 0.9900
C70' C71' 1.533(10)
C70' H70C 0.9900
C70' H70D 0.9900
C71' H71E 0.9800
C71' H71D 0.9800
C71' H71F 0.9800
C72 H72A 0.9900
C72 H72B 0.9900

loop_
_geom_torsion_atom_site_label_1
_geom_torsion_atom_site_label_2
_geom_torsion_atom_site_label_3
_geom_torsion_atom_site_label_4
_geom_torsion
C72 O1 C1 C2 179.0(2)
C72 O1 C1 C6 -1.1(4)
O1 C1 C2 C3 -179.9(2)
C6 C1 C2 C3 0.1(4)
C1 C2 C3 C4 0.7(4)
C2 C3 C4 C5 -0.9(4)
C2 C3 C4 C7 179.3(2)
C3 C4 C5 C6 0.3(4)
C7 C4 C5 C6 -179.9(2)
C3 C4 C5 C14 -178.4(2)
C7 C4 C5 C14 1.5(3)
O1 C1 C6 C5 179.3(2)
C2 C1 C6 C5 -0.7(4)
C4 C5 C6 C1 0.5(4)
C14 C5 C6 C1 179.0(2)
C3 C4 C7 C8 -125.9(3)
C5 C4 C7 C8 54.3(3)
C3 C4 C7 C20 122.5(3)
C5 C4 C7 C20 -57.2(3)
C4 C7 C8 C9 127.1(3)
C20 C7 C8 C9 -121.2(3)
C4 C7 C8 C13 -54.4(2)
C20 C7 C8 C13 57.2(3)
C13 C8 C9 C10 0.7(4)
C7 C8 C9 C10 179.0(3)
C8 C9 C10 C11 0.7(5)
C9 C10 C11 C12 -0.6(5)
C10 C11 C12 C13 -0.8(5)
C11 C12 C13 C8 2.2(4)
C11 C12 C13 C14 -177.6(3)
C9 C8 C13 C12 -2.1(4)
C7 C8 C13 C12 179.3(2)
C9 C8 C13 C14 177.7(2)
C7 C8 C13 C14 -0.9(3)
C6 C5 C14 C13 124.4(3)
C4 C5 C14 C13 -57.1(3)
C6 C5 C14 C15 -122.5(3)
C4 C5 C14 C15 56.1(3)
C12 C13 C14 C5 -123.6(3)
C8 C13 C14 C5 56.6(3)
C12 C13 C14 C15 124.3(3)
C8 C13 C14 C15 -55.5(3)
C5 C14 C15 C16 120.1(3)
C13 C14 C15 C16 -126.9(3)
C5 C14 C15 C20 -58.2(3)
C13 C14 C15 C20 54.7(3)
C20 C15 C16 C17 -0.5(4)
C14 C15 C16 C17 -178.8(2)
C21 O2 C17 C18 10.2(4)
C21 O2 C17 C16 -168.3(2)
C15 C16 C17 O2 175.2(2)
C15 C16 C17 C18 -3.3(4)
O2 C17 C18 C19 -173.3(2)
C16 C17 C18 C19 5.0(4)
C17 C18 C19 C20 -2.9(4)
C18 C19 C20 C15 -0.9(4)
C18 C19 C20 C7 177.7(3)
C16 C15 C20 C19 2.7(4)
C14 C15 C20 C19 -178.9(2)
C16 C15 C20 C7 -176.1(2)
C14 C15 C20 C7 2.3(3)
C4 C7 C20 C19 -123.9(3)
C8 C7 C20 C19 123.2(3)
C4 C7 C20 C15 54.8(3)
C8 C7 C20 C15 -58.1(3)
C17 O2 C21 C22 148.2(2)
O2 C21 C22 C23 -80.0(3)
O2 C21 C22 C27 103.1(3)
C32 O3 C23 C24 -84.8(3)
C32 O3 C23 C22 100.6(3)
C27 C22 C23 C24 1.8(4)
C21 C22 C23 C24 -175.3(2)
C27 C22 C23 O3 176.3(2)
C21 C22 C23 O3 -0.7(4)
O3 C23 C24 C25 -176.6(2)
C22 C23 C24 C25 -2.2(4)
O3 C23 C24 C36 3.6(4)
C22 C23 C24 C36 178.0(3)
C23 C24 C25 C26 0.9(4)
C36 C24 C25 C26 -179.4(3)
C24 C25 C26 C27 0.8(4)
C24 C25 C26 C28 -179.7(3)
C25 C26 C27 C22 -1.3(4)
C28 C26 C27 C22 179.2(3)
C23 C22 C27 C26 0.0(4)
C21 C22 C27 C26 177.1(2)
C27 C26 C28 C31 53.2(4)
C25 C26 C28 C31 -126.3(4)
C27 C26 C28 C29 177.8(3)
C25 C26 C28 C29 -1.7(4)
C27 C26 C28 C30 -65.4(4)
C25 C26 C28 C30 115.1(3)
C23 O3 C32 C33 170.8(3)
C23 O3 C32 C33' -155.2(8)
O3 C32 C33 C34 69.8(4)
C33' C32 C33 C34 -20.7(16)
C32 C33 C34 C35 -177.6(5)
O3 C32 C33' C34' -64.9(18)
C33 C32 C33' C34' 35.5(12)
C32 C33' C34' C35' 180(3)
C37 O4 C36 C24 -171.7(3)
C23 C24 C36 O4 92.8(3)
C25 C24 C36 O4 -86.9(3)
C36 O4 C37 C38 -5.2(4)
C36 O4 C37 C42 174.3(3)
O4 C37 C38 C39 179.4(3)
C42 C37 C38 C39 0.0(4)
C37 C38 C39 C40 -0.1(4)
C38 C39 C40 C41 0.0(4)
C38 C39 C40 C43 179.3(2)
C39 C40 C41 C42 0.0(4)
C43 C40 C41 C42 -179.3(2)
C39 C40 C41 C50 178.7(2)
C43 C40 C41 C50 -0.6(3)
C40 C41 C42 C37 -0.1(4)
C50 C41 C42 C37 -178.6(2)
C38 C37 C42 C41 0.1(4)
O4 C37 C42 C41 -179.3(2)
C39 C40 C43 C56 125.8(3)
C41 C40 C43 C56 -54.9(3)
C39 C40 C43 C44 -122.6(3)
C41 C40 C43 C44 56.7(2)
C56 C43 C44 C45 -122.2(3)
C40 C43 C44 C45 125.1(2)
C56 C43 C44 C49 56.2(2)
C40 C43 C44 C49 -56.6(2)
C49 C44 C45 C46 0.1(4)
C43 C44 C45 C46 178.4(2)
C44 C45 C46 C47 0.2(4)
C45 C46 C47 C48 0.0(4)
C46 C47 C48 C49 -0.5(4)
C47 C48 C49 C44 0.8(4)
C47 C48 C49 C50 -179.3(2)
C45 C44 C49 C48 -0.7(3)
C43 C44 C49 C48 -179.1(2)
C45 C44 C49 C50 179.4(2)
C43 C44 C49 C50 0.9(3)
C48 C49 C50 C41 -125.0(2)
C44 C49 C50 C41 54.9(2)
C48 C49 C50 C51 123.7(2)
C44 C49 C50 C51 -56.4(2)
C42 C41 C50 C49 123.4(2)
C40 C41 C50 C49 -55.2(2)
C42 C41 C50 C51 -125.6(2)
C40 C41 C50 C51 55.8(2)
C49 C50 C51 C52 -123.8(2)
C41 C50 C51 C52 124.8(2)
C49 C50 C51 C56 54.9(2)
C41 C50 C51 C56 -56.5(2)
C56 C51 C52 C53 -0.7(3)
C50 C51 C52 C53 177.9(2)
C57 O5 C53 C54 29.2(3)
C57 O5 C53 C52 -151.9(2)
C51 C52 C53 O5 178.8(2)
C51 C52 C53 C54 -2.2(3)
O5 C53 C54 C55 -177.8(2)
C52 C53 C54 C55 3.4(4)
C53 C54 C55 C56 -1.6(4)
C54 C55 C56 C51 -1.3(4)
C54 C55 C56 C43 -179.1(2)
C52 C51 C56 C55 2.4(3)
C50 C51 C56 C55 -176.3(2)
C52 C51 C56 C43 -179.4(2)
C50 C51 C56 C43 1.8(3)
C44 C43 C56 C55 120.3(3)
C40 C43 C56 C55 -128.2(3)
C44 C43 C56 C51 -57.6(2)
C40 C43 C56 C51 53.9(3)
C53 O5 C57 C58 138.9(2)
O5 C57 C58 C63 116.9(2)
O5 C57 C58 C59 -64.6(3)
C68 O6 C59 C60 87.2(3)
C68 O6 C59 C58 -96.4(3)
C63 C58 C59 O6 -179.0(2)
C57 C58 C59 O6 2.5(3)
C63 C58 C59 C60 -2.5(4)
C57 C58 C59 C60 179.0(2)
O6 C59 C60 C61 178.8(2)
C58 C59 C60 C61 2.4(4)
O6 C59 C60 C72 -1.5(4)
C58 C59 C60 C72 -177.9(2)
C59 C60 C61 C62 0.2(4)
C72 C60 C61 C62 -179.5(2)
C60 C61 C62 C63 -2.6(4)
C60 C61 C62 C64 178.2(3)
C61 C62 C63 C58 2.4(4)
C64 C62 C63 C58 -178.2(2)
C59 C58 C63 C62 0.0(4)
C57 C58 C63 C62 178.5(2)
C63 C62 C64 C67 -55.3(4)
C61 C62 C64 C67 124.0(3)
C63 C62 C64 C66 -179.3(3)
C61 C62 C64 C66 0.0(4)
C63 C62 C64 C65 62.1(3)
C61 C62 C64 C65 -118.6(3)
C59 O6 C68 C69' -147.9(8)
C59 O6 C68 C69 157.4(3)
O6 C68 C69 C70 -174.8(3)
C69' C68 C69 C70 77.2(13)
C68 C69 C70 C71 176.3(4)
O6 C68 C69' C70' -77.9(16)
C69 C68 C69' C70' 14.9(10)
C68 C69' C70' C71' -82(3)
C1 O1 C72 C60 176.3(2)
C59 C60 C72 O1 -88.5(3)
C61 C60 C72 O1 91.2(3)

loop_
_platon_squeeze_void_nr
_platon_squeeze_void_average_x
_platon_squeeze_void_average_y
_platon_squeeze_void_average_z
_platon_squeeze_void_volume
_platon_squeeze_void_count_electrons
_platon_squeeze_void_content
1 0.000 0.000 0.500 821 202 ' '
